data_2104767
loop_
_publ_author_name
'Friedrich, Alexandra'
'Juarez-Arellano, Erick A.'
'Hauss\"uhl, Eiken'
'Boehler, Reinhard'
'Winkler, Bj\"orn'
'Wiehl, Leonore'
'Morgenroth, Wolfgang'
'Burianek, Manfred'
'M\"uhlberg, Manfred'

_publ_contact_author
;
        Dr. Alexandra Friedrich
        Institut f\"ur Geowissenschaften, Abt. Kristallographie
        Goethe-Univerist\"at Frankfurt
        Altenh\"oferallee 1
        D-60438 Frankfurt am Main
        Germany
;
_publ_section_title
;
 Persistence of the stereochemical activity of the Bi^3+^ lone electron
 pair in Bi~2~Ga~4~O~9~ up to 50GPa and crystal structure of the
 high-pressure phase
;
_journal_coeditor_code SN5096
_journal_issue 3
_journal_name_full 'Acta Crystallographica Section B'
_journal_page_first 323
_journal_page_last 337
_journal_paper_doi 10.1107/S0108768110010104
_journal_volume 66
_journal_year 2010
_chemical_formula_structural Bi2Ga4O9
_chemical_formula_sum 'Bi2 Ga4 O9'
_chemical_formula_weight 840.84
_chemical_name_systematic
;
bismuth gallium oxide
;
_space_group_IT_number 55
_symmetry_cell_setting orthorhombic
_symmetry_space_group_name_Hall '-P 2 2ab'
_symmetry_space_group_name_H-M 'P b a m'
_atom_sites_solution_hydrogens geom
_atom_sites_solution_primary direct
_atom_sites_solution_secondary difmap
_audit_creation_method SHELXL-97
_cell_angle_alpha 90.00
_cell_angle_beta 90.00
_cell_angle_gamma 90.00
_cell_formula_units_Z 2
_cell_length_a 7.9264(4)
_cell_length_b 8.2922(4)
_cell_length_c 5.8892(3)
_cell_measurement_temperature 293(2)
_cell_volume 387.08(3)
_computing_cell_refinement 'Crysalis RED, Oxford Diffraction'
_computing_data_collection 'Crysalis CCD, Oxford Diffraction'
_computing_data_reduction 'CrysAlis, Oxford Diffraction'
_computing_molecular_graphics 'ATOMS (Dowty, 1999)'
_computing_publication_material LATEX
_computing_structure_refinement 'SHELXL-97 (Sheldrick, 1997)'
_computing_structure_solution 'SIR-2004 (Burla2004)'
_diffrn_ambient_temperature 293(2)
_diffrn_detector_area_resol_mean 'Sapphire3 CCD camera'
_diffrn_measured_fraction_theta_full 0.916
_diffrn_measured_fraction_theta_max 0.916
_diffrn_measurement_device_type 'Xcalibur3 four-circle diffractometer, Oxford diffraction'
_diffrn_measurement_method '504 exposures, 0.75 deg frame rotation, 120 s exposure time'
_diffrn_radiation_monochromator graphite
_diffrn_radiation_source 'fine-focus sealed tube'
_diffrn_radiation_type MoK\a
_diffrn_radiation_wavelength 0.71073
_diffrn_reflns_av_R_equivalents 0.0298
_diffrn_reflns_av_sigmaI/netI 0.0168
_diffrn_reflns_limit_h_max 10
_diffrn_reflns_limit_h_min -10
_diffrn_reflns_limit_k_max 12
_diffrn_reflns_limit_k_min -12
_diffrn_reflns_limit_l_max 8
_diffrn_reflns_limit_l_min -8
_diffrn_reflns_number 3515
_diffrn_reflns_theta_full 31.47
_diffrn_reflns_theta_max 31.47
_diffrn_reflns_theta_min 4.92
_diffrn_standards_number 0
_exptl_absorpt_coefficient_mu 59.054
_exptl_absorpt_correction_type none
_exptl_crystal_colour pale-yellow
_exptl_crystal_density_diffrn 7.214
_exptl_crystal_density_method 'not measured'
_exptl_crystal_F_000 724
_exptl_crystal_size_max 0.063
_exptl_crystal_size_mid 0.054
_exptl_crystal_size_min 0.045
_refine_diff_density_max 2.568
_refine_diff_density_min -1.633
_refine_ls_extinction_coef 0.0090(5)
_refine_ls_extinction_expression Fc^*^=kFc[1+0.001xFc^2^\l^3^/sin(2\q)]^-1/4^
_refine_ls_extinction_method SHELXL
_refine_ls_goodness_of_fit_ref 1.259
_refine_ls_hydrogen_treatment mixed
_refine_ls_matrix_type full
_refine_ls_number_parameters 44
_refine_ls_number_reflns 641
_refine_ls_number_restraints 6
_refine_ls_restrained_S_all 1.274
_refine_ls_R_factor_all 0.0228
_refine_ls_R_factor_gt 0.0212
_refine_ls_shift/su_max 0.000
_refine_ls_shift/su_mean 0.000
_refine_ls_structure_factor_coef Fsqd
_refine_ls_weighting_details 'calc w=1/[\s^2^(Fo^2^)+(0.0234P)^2^+2.7710P] where P=(Fo^2^+2Fc^2^)/3'
_refine_ls_weighting_scheme calc
_refine_ls_wR_factor_gt 0.0500
_refine_ls_wR_factor_ref 0.0506
_reflns_number_gt 609
_reflns_number_total 641
_reflns_threshold_expression >2sigma(I)
_cod_data_source_file sn5096.cif
_cod_data_source_block ambient
_cod_depositor_comments
;
The following automatic conversions were performed:
'_symmetry_cell_setting' value 'Orthorhombic' changed to 'orthorhombic'
according to '/home/saulius/struct/CIF-dictionaries/cif_core.dic'
dictionary named 'cif_core.dic' version 2.4.1 from 2010-06-29.

Automatic conversion script
Id: cif_fix_enum 1527 2010-12-29 10:47:43Z saulius 
;
_cod_original_sg_symbol_H-M Pbam
_cod_database_code 2104767
_cod_database_fobs_code 2104767

loop_
_symmetry_equiv_pos_as_xyz
'x, y, z'
'-x, -y, z'
'x+1/2, -y+1/2, -z'
'-x+1/2, y+1/2, -z'
'-x, -y, -z'
'x, y, -z'
'-x-1/2, y-1/2, z'
'x-1/2, -y-1/2, z'

loop_
_atom_site_type_symbol
_atom_site_label
_atom_site_fract_x
_atom_site_fract_y
_atom_site_fract_z
_atom_site_U_iso_or_equiv
_atom_site_adp_type
_atom_site_calc_flag
_atom_site_refinement_flags
_atom_site_occupancy
_atom_site_disorder_assembly
_atom_site_disorder_group
Bi Bi1 0.32564(4) 0.17119(3) 0.0000 0.00472(13) Uani d S 1 . .
Ga Ga1 0.0000 0.0000 0.25826(12) 0.00307(17) Uani d S 1 . .
Ga Ga2 0.14870(12) 0.33727(8) 0.5000 0.00339(17) Uani d S 1 . .
O O1 0.3528(8) 0.4312(6) 0.0000 0.0047(10) Uani d S 1 . .
O O2 0.3700(8) 0.4070(6) 0.5000 0.0061(10) Uani d S 1 . .
O O3 0.1301(5) 0.2072(4) 0.2422(7) 0.0054(7) Uani d . 1 . .
O O4 0.0000 0.5000 0.5000 0.028(2) Uani d SU 1 . .

loop_
_atom_site_aniso_label
_atom_site_aniso_U_11
_atom_site_aniso_U_22
_atom_site_aniso_U_33
_atom_site_aniso_U_12
_atom_site_aniso_U_13
_atom_site_aniso_U_23
Bi1 0.0032(2) 0.00527(15) 0.00574(15) -0.00041(8) 0.000 0.000
Ga1 0.0025(4) 0.0053(3) 0.0014(3) 0.0002(2) 0.000 0.000
Ga2 0.0026(4) 0.0051(3) 0.0025(3) -0.0002(2) 0.000 0.000
O1 0.006(3) 0.0052(19) 0.003(2) -0.0019(17) 0.000 0.000
O2 0.004(3) 0.011(2) 0.002(2) -0.0051(18) 0.000 0.000
O3 0.0040(19) 0.0084(13) 0.0037(14) -0.0027(12) 0.0004(14) -0.0018(13)
O4 0.025(4) 0.017(3) 0.044(4) 0.012(3) 0.000 0.000

loop_
_atom_type_symbol
_atom_type_description
_atom_type_scat_dispersion_real
_atom_type_scat_dispersion_imag
_atom_type_scat_source
O O 0.0106 0.0060 'International Tables Vol C Tables 4.2.6.8 and 6.1.1.4'
Ga Ga 0.2307 1.6083 'International Tables Vol C Tables 4.2.6.8 and 6.1.1.4'
Bi Bi -4.1077 10.2566 'International Tables Vol C Tables 4.2.6.8 and 6.1.1.4'

loop_
_geom_angle_atom_site_label_1
_geom_angle_atom_site_label_2
_geom_angle_atom_site_label_3
_geom_angle_site_symmetry_1
_geom_angle_site_symmetry_3
_geom_angle
_geom_angle_publ_flag
O3 Bi1 O3 6 . 84.2(2) ?
O3 Bi1 O1 6 . 86.14(15) ?
O3 Bi1 O1 . . 86.14(15) ?
O3 Bi1 O1 6 7_655 72.09(13) ?
O3 Bi1 O1 . 7_655 72.09(13) ?
O1 Bi1 O1 . 7_655 150.30(9) ?
O3 Bi1 Ga1 6 5 35.44(9) ?
O3 Bi1 Ga1 . 5 78.49(11) ?
O1 Bi1 Ga1 . 5 120.22(14) ?
O1 Bi1 Ga1 7_655 5 36.87(9) ?
O3 Bi1 Ga1 6 . 78.49(11) ?
O3 Bi1 Ga1 . . 35.44(9) ?
O1 Bi1 Ga1 . . 120.22(14) ?
O1 Bi1 Ga1 7_655 . 36.87(9) ?
Ga1 Bi1 Ga1 5 . 54.62(2) ?
O2 Ga1 O2 7_655 3_456 84.2(3) ?
O2 Ga1 O1 7_655 3_455 172.7(2) ?
O2 Ga1 O1 3_456 3_455 97.81(17) ?
O2 Ga1 O1 7_655 7_655 97.81(17) ?
O2 Ga1 O1 3_456 7_655 172.7(2) ?
O1 Ga1 O1 3_455 7_655 81.0(3) ?
O2 Ga1 O3 7_655 . 95.9(2) ?
O2 Ga1 O3 3_456 . 88.1(2) ?
O1 Ga1 O3 3_455 . 91.13(19) ?
O1 Ga1 O3 7_655 . 84.76(18) ?
O2 Ga1 O3 7_655 2 88.1(2) ?
O2 Ga1 O3 3_456 2 95.9(2) ?
O1 Ga1 O3 3_455 2 84.76(18) ?
O1 Ga1 O3 7_655 2 91.13(19) ?
O3 Ga1 O3 . 2 174.6(2) ?
O2 Ga1 Ga1 7_655 5_556 42.12(13) ?
O2 Ga1 Ga1 3_456 5_556 42.12(13) ?
O1 Ga1 Ga1 3_455 5_556 139.49(13) ?
O1 Ga1 Ga1 7_655 5_556 139.49(13) ?
O3 Ga1 Ga1 . 5_556 92.70(11) ?
O3 Ga1 Ga1 2 5_556 92.70(11) ?
O2 Ga1 Bi1 7_655 5 125.90(17) ?
O2 Ga1 Bi1 3_456 5 95.40(18) ?
O1 Ga1 Bi1 3_455 5 47.09(15) ?
O1 Ga1 Bi1 7_655 5 89.04(16) ?
O3 Ga1 Bi1 . 5 138.19(12) ?
O3 Ga1 Bi1 2 5 37.95(11) ?
Ga1 Ga1 Bi1 5_556 5 117.309(11) ?
O2 Ga1 Bi1 7_655 . 95.40(18) ?
O2 Ga1 Bi1 3_456 . 125.90(17) ?
O1 Ga1 Bi1 3_455 . 89.04(16) ?
O1 Ga1 Bi1 7_655 . 47.09(15) ?
O3 Ga1 Bi1 . . 37.95(11) ?
O3 Ga1 Bi1 2 . 138.19(12) ?
Ga1 Ga1 Bi1 5_556 . 117.309(11) ?
Bi1 Ga1 Bi1 5 . 125.38(2) ?
O4 Ga2 O2 . . 112.89(17) ?
O4 Ga2 O3 . . 112.51(13) ?
O2 Ga2 O3 . . 104.83(16) ?
O4 Ga2 O3 . 6_556 112.51(13) ?
O2 Ga2 O3 . 6_556 104.83(16) ?
O3 Ga2 O3 . 6_556 108.7(2) ?
Ga1 O1 Ga1 7_665 3 99.0(3) ?
Ga1 O1 Bi1 7_665 . 109.99(18) ?
Ga1 O1 Bi1 3 . 109.99(18) ?
Ga1 O1 Bi1 7_665 7_665 96.04(16) ?
Ga1 O1 Bi1 3 7_665 96.04(16) ?
Bi1 O1 Bi1 . 7_665 138.9(3) ?
Ga2 O2 Ga1 . 3_556 129.48(18) ?
Ga2 O2 Ga1 . 7_665 129.48(18) ?
Ga1 O2 Ga1 3_556 7_665 95.8(3) ?
Ga2 O3 Ga1 . . 119.8(2) ?
Ga2 O3 Bi1 . . 124.6(2) ?
Ga1 O3 Bi1 . . 106.61(15) ?
Ga2 O4 Ga2 5_566 . 180.0 ?

loop_
_geom_bond_atom_site_label_1
_geom_bond_atom_site_label_2
_geom_bond_site_symmetry_2
_geom_bond_distance
_geom_bond_publ_flag
Bi1 O3 6 2.128(4) ?
Bi1 O3 . 2.128(4) ?
Bi1 O1 . 2.166(5) ?
Bi1 O1 7_655 2.442(5) ?
Bi1 Ga1 5 3.3152(4) ?
Bi1 Ga1 . 3.3152(4) ?
Ga1 O2 7_655 1.919(4) ?
Ga1 O2 3_456 1.919(4) ?
Ga1 O1 3_455 2.000(4) ?
Ga1 O1 7_655 2.000(4) ?
Ga1 O3 . 2.006(3) ?
Ga1 O3 2 2.006(3) ?
Ga1 Ga1 5_556 2.8473(14) ?
Ga1 Bi1 5 3.3152(4) ?
Ga2 O4 . 1.7917(9) ?
Ga2 O2 . 1.847(6) ?
Ga2 O3 . 1.868(4) ?
Ga2 O3 6_556 1.868(4) ?
O1 Ga1 7_665 2.000(4) ?
O1 Ga1 3 2.000(4) ?
O1 Bi1 7_665 2.442(5) ?
O2 Ga1 3_556 1.919(4) ?
O2 Ga1 7_665 1.919(4) ?
O4 Ga2 5_566 1.7917(9) ?
